data_7123226
loop_
_publ_author_name
'Aldrich, Kelly E.'
'Odom, Aaron L.'

_publ_section_title
;
 A photochemical route to a square planar, ruthenium(iv)-bis(imide)
;
_journal_name_full 'Chemical Communications'
_journal_paper_doi 10.1039/C9CC01019J
_journal_year 2019
_chemical_formula_moiety 'C30 H55 N4 P3 Ru, C2 H4 O0.25'
_chemical_formula_sum 'C32 H59 N4 O0.25 P3 Ru'
_chemical_formula_weight 697.81
_chemical_name_systematic
;
 ?
;
_space_group_crystal_system orthorhombic
_space_group_IT_number 60
_space_group_name_Hall '-P 2n 2ab'
_space_group_name_H-M_alt 'P b c n'
_symmetry_space_group_name_Hall '-P 2n 2ab'
_symmetry_space_group_name_H-M 'P b c n'
_atom_sites_solution_hydrogens geom
_audit_creation_date 2019-01-31
_audit_creation_method
;
Olex2 1.2
(compiled 2018.05.29 svn.r3508 for OlexSys, GUI svn.r5506)
;
_audit_update_record
;
2019-02-01 deposited with the CCDC.    2019-03-18 downloaded from the CCDC.
;
_cell_angle_alpha 90
_cell_angle_beta 90
_cell_angle_gamma 90
_cell_formula_units_Z 8
_cell_length_a 18.336(6)
_cell_length_b 16.773(5)
_cell_length_c 24.001(7)
_cell_measurement_reflns_used 9864
_cell_measurement_temperature 173.15
_cell_measurement_theta_max 26.35
_cell_measurement_theta_min 2.24
_cell_volume 7382(4)
_computing_cell_refinement 'SAINT v8.34A (Bruker, 2013)'
_computing_data_collection 'COSMO (BRUKER, V1.61, 2009)'
_computing_data_reduction 'SAINT v8.34A (Bruker, 2013)'
_computing_molecular_graphics 'Olex2 (Dolomanov et al., 2009)'
_computing_publication_material 'Olex2 (Dolomanov et al., 2009)'
_computing_structure_refinement 'ShelXL (Sheldrick, 2015)'
_computing_structure_solution 'SHELXS (Sheldrick, Acta Cryst. A64 2008, 112-122)'
_diffrn_ambient_temperature 173.15
_diffrn_detector_area_resol_mean 8
_diffrn_measured_fraction_theta_full 1.000
_diffrn_measured_fraction_theta_max 1.000
_diffrn_measurement_device_type 'Bruker SMART APEX CCD area detector'
_diffrn_measurement_method '\w and \f scans'
_diffrn_radiation_monochromator graphite
_diffrn_radiation_type MoK\a
_diffrn_radiation_wavelength 0.71073
_diffrn_reflns_av_R_equivalents 0.0966
_diffrn_reflns_av_unetI/netI 0.0617
_diffrn_reflns_Laue_measured_fraction_full 1.000
_diffrn_reflns_Laue_measured_fraction_max 1.000
_diffrn_reflns_limit_h_max 21
_diffrn_reflns_limit_h_min -22
_diffrn_reflns_limit_k_max 20
_diffrn_reflns_limit_k_min -20
_diffrn_reflns_limit_l_max 29
_diffrn_reflns_limit_l_min -29
_diffrn_reflns_number 62482
_diffrn_reflns_point_group_measured_fraction_full 1.000
_diffrn_reflns_point_group_measured_fraction_max 1.000
_diffrn_reflns_theta_full 25.242
_diffrn_reflns_theta_max 26.139
_diffrn_reflns_theta_min 1.645
_diffrn_source 'sealed tube'
_exptl_absorpt_coefficient_mu 0.581
_exptl_absorpt_correction_T_max 0.4712
_exptl_absorpt_correction_T_min 0.3852
_exptl_absorpt_correction_type multi-scan
_exptl_absorpt_process_details
;
SADABS-2014/5 (Bruker,2014/5) was used for absorption correction.
wR2(int) was 0.0848 before and 0.0646 after correction.
The Ratio of minimum to maximum transmission is 0.8175.
The \l/2 correction factor is 0.00150.
;
_exptl_crystal_colour red
_exptl_crystal_colour_primary red
_exptl_crystal_density_diffrn 1.256
_exptl_crystal_description block
_exptl_crystal_F_000 2960
_exptl_crystal_size_max 0.434
_exptl_crystal_size_mid 0.422
_exptl_crystal_size_min 0.408
_refine_diff_density_max 1.271
_refine_diff_density_min -0.664
_refine_diff_density_rms 0.096
_refine_ls_extinction_method none
_refine_ls_goodness_of_fit_ref 0.989
_refine_ls_hydrogen_treatment constr
_refine_ls_matrix_type full
_refine_ls_number_parameters 375
_refine_ls_number_reflns 7364
_refine_ls_number_restraints 0
_refine_ls_restrained_S_all 0.989
_refine_ls_R_factor_all 0.0742
_refine_ls_R_factor_gt 0.0483
_refine_ls_shift/su_max 0.001
_refine_ls_shift/su_mean 0.000
_refine_ls_structure_factor_coef Fsqd
_refine_ls_weighting_details 'w=1/[\s^2^(Fo^2^)+(0.0777P)^2^] where P=(Fo^2^+2Fc^2^)/3'
_refine_ls_weighting_scheme calc
_refine_ls_wR_factor_gt 0.1248
_refine_ls_wR_factor_ref 0.1394
_reflns_Friedel_coverage 0.000
_reflns_number_gt 4932
_reflns_number_total 7364
_reflns_threshold_expression 'I > 2\s(I)'
_cod_data_source_file c9cc01019j2.cif
_cod_data_source_block pbcn_a
_cod_database_code 7123226
_shelxl_version_number 2013-3
_shelx_space_group_comment
;
The symmetry employed for this shelxl refinement is uniquely defined
by the following loop, which should always be used as a source of
symmetry information in preference to the above space-group names.
They are only intended as comments.
;
_shelx_estimated_absorpt_t_max 0.797
_shelx_estimated_absorpt_t_min 0.787
_olex2_refinement_description
;
1. Fixed Uiso
 At 1.2 times of:
  All C(H) groups, All C(H,H) groups
 At 1.5 times of:
  All C(H,H,H) groups
2. Uiso/Uaniso restraints and constraints
Uanis(C24B) = Uanis(C24A) = Uanis(C22A) = Uanis(C22B) = Uanis(C23B) =
Uanis(C23A)
Uanis(C26B) = Uanis(C26A) = Uanis(C27B) = Uanis(C27A)
Uanis(C25B) = Uanis(C25A)
3. Others
 Fixed Sof: C25A(0.5) H25A(0.5) H25B(0.5) H25C(0.5) C24B(0.5) H24A(0.5)
 H24B(0.5) H24C(0.5) C22B(0.5) H22A(0.5) H22B(0.5) H22C(0.5) C26A(0.5)
 H26A(0.5) H26B(0.5) H26C(0.5) C23B(0.5) H23A(0.5) H23B(0.5) H23C(0.5)
 C27B(0.5) H27A(0.5) H27B(0.5) H27C(0.5) O1(0.25) C27A(0.5) H27D(0.5) H27E(0.5)
 H27F(0.5) C26B(0.5) H26D(0.5) H26E(0.5) H26F(0.5) C22A(0.5) H22D(0.5)
 H22E(0.5) H22F(0.5) C23A(0.5) H23D(0.5) H23E(0.5) H23F(0.5) C24A(0.5)
 H24D(0.5) H24E(0.5) H24F(0.5) C25B(0.5) H25D(0.5) H25E(0.5) H25F(0.5)
4.a Ternary CH refined with riding coordinates:
 C16(H16), C19(H19)
4.b Secondary CH2 refined with riding coordinates:
 C31(H31A,H31B), C32(H32A,H32B)
4.c Aromatic/amide H refined with riding coordinates:
 C12(H12), C5(H5), C3(H3), C14(H14), C13(H13)
4.d Idealised Me refined as rotating group:
 C25A(H25A,H25B,H25C), C7(H7A,H7B,H7C), C18(H18A,H18B,H18C), C24B(H24A,H24B,
 H24C), C30(H30A,H30B,H30C), C9(H9A,H9B,H9C), C22B(H22A,H22B,H22C), C8(H8A,H8B,
 H8C), C28(H28A,H28B,H28C), C17(H17A,H17B,H17C), C29(H29A,H29B,H29C), C26A(H26A,
 H26B,H26C), C20(H20A,H20B,H20C), C21(H21A,H21B,H21C), C23B(H23A,H23B,H23C),
 C27B(H27A,H27B,H27C), C27A(H27D,H27E,H27F), C26B(H26D,H26E,H26F), C22A(H22D,
 H22E,H22F), C23A(H23D,H23E,H23F), C24A(H24D,H24E,H24F), C25B(H25D,H25E,H25F)
;
_olex2_diffrn_ambient_temperature_device 'Oxford Cryosystems'
_olex2_submission_special_instructions 'No special instructions were received'

loop_
_space_group_symop_operation_xyz
'x, y, z'
'-x+1/2, -y+1/2, z+1/2'
'-x, y, -z+1/2'
'x+1/2, -y+1/2, -z'
'-x, -y, -z'
'x-1/2, y-1/2, -z-1/2'
'x, -y, z-1/2'
'-x-1/2, y-1/2, z'

loop_
_atom_site_label
_atom_site_type_symbol
_atom_site_fract_x
_atom_site_fract_y
_atom_site_fract_z
_atom_site_U_iso_or_equiv
_atom_site_adp_type
_atom_site_occupancy
_atom_site_site_symmetry_order
_atom_site_calc_flag
_atom_site_refinement_flags_posn
_atom_site_refinement_flags_adp
_atom_site_refinement_flags_occupancy
_atom_site_disorder_assembly
_atom_site_disorder_group
Ru1 Ru 0.31183(2) 0.28754(2) 0.49136(2) 0.02538(12) Uani 1 1 d . . . . .
P2 P 0.36903(6) 0.38935(6) 0.44327(5) 0.0396(3) Uani 1 1 d . . . . .
P1 P 0.35365(7) 0.33855(6) 0.57499(5) 0.0428(3) Uani 1 1 d . . . . .
P3 P 0.20488(6) 0.35017(6) 0.49323(5) 0.0408(3) Uani 1 1 d . . . . .
N4 N 0.29988(17) 0.21342(17) 0.42360(13) 0.0289(7) Uani 1 1 d . . . . .
N1 N 0.30091(17) 0.17600(18) 0.52198(13) 0.0281(7) Uani 1 1 d . . . . .
N3 N 0.28110(19) 0.13610(18) 0.43424(13) 0.0350(8) Uani 1 1 d . . . . .
C10 C 0.3111(2) 0.2202(2) 0.36412(16) 0.0332(9) Uani 1 1 d . . . . .
N2 N 0.2820(2) 0.11635(18) 0.48556(13) 0.0339(8) Uani 1 1 d . . . . .
C1 C 0.3128(2) 0.1371(2) 0.57440(15) 0.0319(9) Uani 1 1 d . . . . .
C2 C 0.2562(3) 0.1254(2) 0.61287(17) 0.0403(10) Uani 1 1 d . . . . .
C11 C 0.3806(2) 0.2041(2) 0.34286(16) 0.0361(9) Uani 1 1 d . . . . .
C15 C 0.2536(3) 0.2407(3) 0.32795(17) 0.0445(11) Uani 1 1 d . . . . .
C12 C 0.3928(3) 0.2144(2) 0.28571(17) 0.0470(11) Uani 1 1 d . . . . .
H12 H 0.4396 0.2031 0.2707 0.056 Uiso 1 1 calc R . . . .
C6 C 0.3816(2) 0.1060(2) 0.58537(17) 0.0397(10) Uani 1 1 d . . . . .
C5 C 0.3941(3) 0.0673(2) 0.63612(19) 0.0520(13) Uani 1 1 d . . . . .
H5 H 0.4416 0.0481 0.6442 0.062 Uiso 1 1 calc R . . . .
C3 C 0.2710(3) 0.0852(3) 0.66284(18) 0.0552(13) Uani 1 1 d . . . . .
H3 H 0.2327 0.0779 0.6890 0.066 Uiso 1 1 calc R . . . .
C14 C 0.2697(3) 0.2522(3) 0.27154(18) 0.0525(12) Uani 1 1 d . . . . .
H14 H 0.2320 0.2686 0.2469 0.063 Uiso 1 1 calc R . . . .
C16 C 0.4407(2) 0.1698(3) 0.37865(17) 0.0430(10) Uani 1 1 d . . . . .
H16 H 0.4332 0.1897 0.4175 0.052 Uiso 1 1 calc R . . . .
C4 C 0.3388(3) 0.0564(3) 0.67494(19) 0.0578(14) Uani 1 1 d . . . . .
C25A C 0.362(4) 0.495(5) 0.460(3) 0.064(6) Uani 0.5 1 d . . . A 2
H25A H 0.4077 0.5221 0.4494 0.096 Uiso 0.5 1 calc GR . . A 2
H25B H 0.3531 0.5021 0.4995 0.096 Uiso 0.5 1 calc GR . . A 2
H25C H 0.3216 0.5188 0.4385 0.096 Uiso 0.5 1 calc GR . . A 2
C7 C 0.1811(2) 0.1538(3) 0.6008(2) 0.0510(12) Uani 1 1 d . . . . .
H7A H 0.1812 0.2121 0.5974 0.076 Uiso 1 1 calc GR . . . .
H7B H 0.1485 0.1380 0.6312 0.076 Uiso 1 1 calc GR . . . .
H7C H 0.1640 0.1302 0.5658 0.076 Uiso 1 1 calc GR . . . .
C13 C 0.3381(3) 0.2403(3) 0.25107(19) 0.0545(12) Uani 1 1 d . . . . .
H13 H 0.3480 0.2501 0.2128 0.065 Uiso 1 1 calc R . . . .
C19 C 0.1756(3) 0.2415(4) 0.3479(2) 0.0604(14) Uani 1 1 d . . . . .
H19 H 0.1755 0.2566 0.3882 0.073 Uiso 1 1 calc R . . . .
C18 C 0.5179(2) 0.1946(3) 0.3604(2) 0.0675(15) Uani 1 1 d . . . . .
H18A H 0.5311 0.1658 0.3264 0.101 Uiso 1 1 calc GR . . . .
H18B H 0.5527 0.1816 0.3900 0.101 Uiso 1 1 calc GR . . . .
H18C H 0.5189 0.2521 0.3533 0.101 Uiso 1 1 calc GR . . . .
C24B C 0.3693(7) 0.4409(9) 0.5901(7) 0.0592(15) Uani 0.5 1 d . . . B 2
H24A H 0.3254 0.4717 0.5814 0.089 Uiso 0.5 1 calc GR . . B 2
H24B H 0.4101 0.4604 0.5675 0.089 Uiso 0.5 1 calc GR . . B 2
H24C H 0.3811 0.4470 0.6297 0.089 Uiso 0.5 1 calc GR . . B 2
C30 C 0.1792(3) 0.4165(3) 0.4365(3) 0.087(2) Uani 1 1 d . . . . .
H30A H 0.2050 0.4674 0.4406 0.131 Uiso 1 1 calc GR . . . .
H30B H 0.1265 0.4260 0.4376 0.131 Uiso 1 1 calc GR . . . .
H30C H 0.1924 0.3920 0.4009 0.131 Uiso 1 1 calc GR . . . .
C9 C 0.4421(2) 0.1096(3) 0.5429(2) 0.0533(12) Uani 1 1 d . . . . .
H9A H 0.4351 0.0674 0.5152 0.080 Uiso 1 1 calc GR . . . .
H9B H 0.4891 0.1022 0.5616 0.080 Uiso 1 1 calc GR . . . .
H9C H 0.4414 0.1617 0.5244 0.080 Uiso 1 1 calc GR . . . .
C22B C 0.2952(6) 0.3148(7) 0.6389(5) 0.0592(15) Uani 0.5 1 d . . . B 2
H22A H 0.2961 0.2573 0.6459 0.089 Uiso 0.5 1 calc GR . . B 2
H22B H 0.2448 0.3319 0.6321 0.089 Uiso 0.5 1 calc GR . . B 2
H22C H 0.3146 0.3432 0.6714 0.089 Uiso 0.5 1 calc GR . . B 2
C8 C 0.3535(4) 0.0101(3) 0.7287(2) 0.096(2) Uani 1 1 d . . . . .
H8A H 0.3466 -0.0470 0.7219 0.143 Uiso 1 1 calc GR . . . .
H8B H 0.3196 0.0278 0.7577 0.143 Uiso 1 1 calc GR . . . .
H8C H 0.4037 0.0198 0.7409 0.143 Uiso 1 1 calc GR . . . .
C28 C 0.1301(2) 0.2777(2) 0.49072(18) 0.0442(11) Uani 1 1 d . . . . .
H28A H 0.1466 0.2293 0.4716 0.066 Uiso 1 1 calc GR . . . .
H28B H 0.0887 0.3008 0.4705 0.066 Uiso 1 1 calc GR . . . .
H28C H 0.1150 0.2643 0.5287 0.066 Uiso 1 1 calc GR . . . .
C17 C 0.4361(3) 0.0794(3) 0.3801(2) 0.0643(15) Uani 1 1 d . . . . .
H17A H 0.3880 0.0633 0.3940 0.097 Uiso 1 1 calc GR . . . .
H17B H 0.4740 0.0584 0.4049 0.097 Uiso 1 1 calc GR . . . .
H17C H 0.4432 0.0582 0.3425 0.097 Uiso 1 1 calc GR . . . .
C29 C 0.1736(3) 0.4120(4) 0.5509(3) 0.105(3) Uani 1 1 d . . . . .
H29A H 0.1791 0.3826 0.5860 0.157 Uiso 1 1 calc GR . . . .
H29B H 0.1222 0.4257 0.5454 0.157 Uiso 1 1 calc GR . . . .
H29C H 0.2028 0.4609 0.5525 0.157 Uiso 1 1 calc GR . . . .
C26A C 0.3714(6) 0.3957(7) 0.3697(5) 0.0555(15) Uani 0.5 1 d . . . A 2
H26A H 0.3219 0.4040 0.3555 0.083 Uiso 0.5 1 calc GR . . A 2
H26B H 0.3913 0.3461 0.3544 0.083 Uiso 0.5 1 calc GR . . A 2
H26C H 0.4024 0.4406 0.3586 0.083 Uiso 0.5 1 calc GR . . A 2
C20 C 0.1449(3) 0.1567(4) 0.3429(2) 0.087(2) Uani 1 1 d . . . . .
H20A H 0.1416 0.1418 0.3035 0.131 Uiso 1 1 calc GR . . . .
H20B H 0.0963 0.1546 0.3598 0.131 Uiso 1 1 calc GR . . . .
H20C H 0.1773 0.1193 0.3623 0.131 Uiso 1 1 calc GR . . . .
C21 C 0.1260(3) 0.2994(4) 0.3168(2) 0.100(2) Uani 1 1 d . . . . .
H21A H 0.1506 0.3509 0.3129 0.151 Uiso 1 1 calc GR . . . .
H21B H 0.0805 0.3065 0.3377 0.151 Uiso 1 1 calc GR . . . .
H21C H 0.1149 0.2779 0.2798 0.151 Uiso 1 1 calc GR . . . .
C23B C 0.4392(6) 0.2955(6) 0.6003(4) 0.0592(15) Uani 0.5 1 d . . . B 2
H23A H 0.4584 0.3283 0.6307 0.089 Uiso 0.5 1 calc GR . . B 2
H23B H 0.4748 0.2939 0.5698 0.089 Uiso 0.5 1 calc GR . . B 2
H23C H 0.4303 0.2413 0.6139 0.089 Uiso 0.5 1 calc GR . . B 2
C27B C 0.4617(6) 0.3697(6) 0.4239(4) 0.0555(15) Uani 0.5 1 d . . . A 1
H27A H 0.4626 0.3374 0.3899 0.083 Uiso 0.5 1 calc GR . . A 1
H27B H 0.4861 0.3407 0.4541 0.083 Uiso 0.5 1 calc GR . . A 1
H27C H 0.4871 0.4202 0.4173 0.083 Uiso 0.5 1 calc GR . . A 1
C31 C 0.0428(5) 0.0532(5) 0.7205(4) 0.166(4) Uiso 1 1 d . . . . .
H31A H 0.0939 0.0633 0.7317 0.200 Uiso 1 1 calc R . . . .
H31B H 0.0378 0.0681 0.6807 0.200 Uiso 1 1 calc R . . . .
C32 C 0.0276(5) -0.0277(5) 0.7265(3) 0.134(3) Uiso 1 1 d . . . . .
H32A H 0.0719 -0.0581 0.7367 0.161 Uiso 1 1 calc R . . . .
H32B H 0.0066 -0.0503 0.6919 0.161 Uiso 1 1 calc R . . . .
O1 O 0.0000 0.0975(8) 0.7500 0.116(4) Uiso 0.5 2 d S T P . .
C27A C 0.4705(6) 0.3825(6) 0.4567(4) 0.0555(15) Uani 0.5 1 d . . . A 2
H27D H 0.4872 0.3279 0.4496 0.083 Uiso 0.5 1 calc GR . . A 2
H27E H 0.4806 0.3966 0.4956 0.083 Uiso 0.5 1 calc GR . . A 2
H27F H 0.4964 0.4193 0.4319 0.083 Uiso 0.5 1 calc GR . . A 2
C26B C 0.3365(6) 0.4170(7) 0.3710(5) 0.0555(15) Uani 0.5 1 d . . . A 1
H26D H 0.3715 0.4535 0.3537 0.083 Uiso 0.5 1 calc GR . . A 1
H26E H 0.2888 0.4431 0.3735 0.083 Uiso 0.5 1 calc GR . . A 1
H26F H 0.3322 0.3687 0.3482 0.083 Uiso 0.5 1 calc GR . . A 1
C22A C 0.3366(6) 0.3000(6) 0.6420(5) 0.0592(15) Uani 0.5 1 d . . . B 1
H22D H 0.3523 0.3387 0.6701 0.089 Uiso 0.5 1 calc GR . . B 1
H22E H 0.3637 0.2501 0.6469 0.089 Uiso 0.5 1 calc GR . . B 1
H22F H 0.2843 0.2896 0.6462 0.089 Uiso 0.5 1 calc GR . . B 1
C23A C 0.4561(6) 0.3402(6) 0.5774(4) 0.0592(15) Uani 0.5 1 d . . . B 1
H23D H 0.4722 0.3649 0.6123 0.089 Uiso 0.5 1 calc GR . . B 1
H23E H 0.4748 0.3710 0.5458 0.089 Uiso 0.5 1 calc GR . . B 1
H23F H 0.4747 0.2855 0.5754 0.089 Uiso 0.5 1 calc GR . . B 1
C24A C 0.3416(7) 0.4447(9) 0.5942(7) 0.0592(15) Uani 0.5 1 d . . . B 1
H24D H 0.3070 0.4488 0.6251 0.089 Uiso 0.5 1 calc GR . . B 1
H24E H 0.3227 0.4743 0.5620 0.089 Uiso 0.5 1 calc GR . . B 1
H24F H 0.3886 0.4672 0.6054 0.089 Uiso 0.5 1 calc GR . . B 1
C25B C 0.372(4) 0.491(5) 0.467(3) 0.064(6) Uani 0.5 1 d . . . A 1
H25D H 0.3945 0.5250 0.4387 0.096 Uiso 0.5 1 calc GR . . A 1
H25E H 0.4007 0.4944 0.5017 0.096 Uiso 0.5 1 calc GR . . A 1
H25F H 0.3222 0.5101 0.4746 0.096 Uiso 0.5 1 calc GR . . A 1

loop_
_atom_site_aniso_label
_atom_site_aniso_U_11
_atom_site_aniso_U_22
_atom_site_aniso_U_33
_atom_site_aniso_U_23
_atom_site_aniso_U_13
_atom_site_aniso_U_12
Ru1 0.02713(19) 0.02374(18) 0.02527(19) 0.00012(12) 0.00096(13) -0.00081(12)
P2 0.0434(7) 0.0326(6) 0.0428(7) -0.0009(5) 0.0087(5) -0.0093(5)
P1 0.0553(8) 0.0379(6) 0.0353(6) -0.0085(5) -0.0084(6) 0.0025(5)
P3 0.0318(6) 0.0271(5) 0.0634(8) -0.0045(5) -0.0018(5) 0.0014(4)
N4 0.0373(19) 0.0291(17) 0.0203(16) 0.0006(13) 0.0002(13) -0.0025(14)
N1 0.0375(19) 0.0224(15) 0.0244(17) -0.0015(13) 0.0005(14) 0.0007(13)
N3 0.047(2) 0.0308(17) 0.0270(18) -0.0005(14) 0.0022(15) -0.0050(15)
C10 0.044(2) 0.034(2) 0.022(2) 0.0030(16) -0.0011(18) -0.0063(18)
N2 0.054(2) 0.0235(16) 0.0245(18) 0.0018(13) 0.0009(16) 0.0059(15)
C1 0.047(3) 0.0225(19) 0.026(2) -0.0015(15) -0.0023(18) 0.0024(17)
C2 0.057(3) 0.032(2) 0.031(2) -0.0011(17) 0.008(2) 0.004(2)
C11 0.042(2) 0.036(2) 0.030(2) 0.0006(17) 0.0015(19) -0.0070(18)
C15 0.050(3) 0.052(3) 0.032(2) 0.0031(19) -0.006(2) -0.003(2)
C12 0.053(3) 0.063(3) 0.026(2) -0.002(2) 0.008(2) -0.006(2)
C6 0.049(3) 0.033(2) 0.037(2) -0.0022(18) -0.005(2) 0.0053(19)
C5 0.074(4) 0.036(2) 0.046(3) 0.000(2) -0.022(3) 0.017(2)
C3 0.094(4) 0.038(2) 0.034(3) 0.005(2) 0.017(3) 0.005(3)
C14 0.062(3) 0.068(3) 0.028(2) 0.008(2) -0.011(2) -0.001(3)
C16 0.041(3) 0.055(3) 0.033(2) 0.004(2) 0.003(2) -0.001(2)
C4 0.105(4) 0.040(3) 0.029(3) 0.0024(19) -0.005(3) 0.011(3)
C25A 0.108(15) 0.030(6) 0.053(15) 0.008(9) 0.018(8) -0.006(8)
C7 0.057(3) 0.045(3) 0.051(3) 0.006(2) 0.021(2) 0.000(2)
C13 0.065(3) 0.073(3) 0.026(2) 0.007(2) 0.004(2) -0.009(3)
C19 0.048(3) 0.099(4) 0.034(3) 0.011(3) -0.002(2) 0.015(3)
C18 0.041(3) 0.123(5) 0.039(3) 0.002(3) 0.004(2) -0.006(3)
C24B 0.079(4) 0.048(2) 0.050(2) -0.0058(17) -0.018(3) -0.007(3)
C30 0.056(4) 0.048(3) 0.157(7) 0.048(4) -0.043(4) -0.010(3)
C9 0.042(3) 0.054(3) 0.063(3) 0.003(2) -0.003(2) 0.010(2)
C22B 0.079(4) 0.048(2) 0.050(2) -0.0058(17) -0.018(3) -0.007(3)
C8 0.174(7) 0.070(4) 0.042(3) 0.019(3) -0.007(4) 0.030(4)
C28 0.035(3) 0.046(3) 0.051(3) 0.007(2) 0.002(2) -0.0015(19)
C17 0.066(4) 0.063(3) 0.063(3) 0.009(3) 0.016(3) 0.018(3)
C29 0.045(4) 0.106(5) 0.163(7) -0.090(5) 0.007(4) 0.011(3)
C26A 0.052(4) 0.062(3) 0.053(3) 0.008(3) 0.014(4) -0.014(3)
C20 0.050(3) 0.134(6) 0.078(4) 0.026(4) -0.014(3) -0.026(4)
C21 0.077(4) 0.171(7) 0.054(4) 0.019(4) -0.011(3) 0.051(4)
C23B 0.079(4) 0.048(2) 0.050(2) -0.0058(17) -0.018(3) -0.007(3)
C27B 0.052(4) 0.062(3) 0.053(3) 0.008(3) 0.014(4) -0.014(3)
C27A 0.052(4) 0.062(3) 0.053(3) 0.008(3) 0.014(4) -0.014(3)
C26B 0.052(4) 0.062(3) 0.053(3) 0.008(3) 0.014(4) -0.014(3)
C22A 0.079(4) 0.048(2) 0.050(2) -0.0058(17) -0.018(3) -0.007(3)
C23A 0.079(4) 0.048(2) 0.050(2) -0.0058(17) -0.018(3) -0.007(3)
C24A 0.079(4) 0.048(2) 0.050(2) -0.0058(17) -0.018(3) -0.007(3)
C25B 0.108(15) 0.030(6) 0.053(15) 0.008(9) 0.018(8) -0.006(8)

loop_
_atom_type_symbol
_atom_type_description
_atom_type_scat_dispersion_real
_atom_type_scat_dispersion_imag
_atom_type_scat_source
C C 0.0033 0.0016 'International Tables Vol C Tables 4.2.6.8 and 6.1.1.4'
H H 0.0000 0.0000 'International Tables Vol C Tables 4.2.6.8 and 6.1.1.4'
N N 0.0061 0.0033 'International Tables Vol C Tables 4.2.6.8 and 6.1.1.4'
O O 0.0106 0.0060 'International Tables Vol C Tables 4.2.6.8 and 6.1.1.4'
P P 0.1023 0.0942 'International Tables Vol C Tables 4.2.6.8 and 6.1.1.4'
Ru Ru -1.2594 0.8363 'International Tables Vol C Tables 4.2.6.8 and 6.1.1.4'

loop_
_geom_angle_atom_site_label_1
_geom_angle_atom_site_label_2
_geom_angle_atom_site_label_3
_geom_angle
_geom_angle_site_symmetry_1
_geom_angle_site_symmetry_3
P2 Ru1 P1 90.55(4) . .
P3 Ru1 P2 93.50(5) . .
P3 Ru1 P1 95.74(5) . .
N4 Ru1 P2 95.73(9) . .
N4 Ru1 P1 160.78(9) . .
N4 Ru1 P3 101.96(9) . .
N1 Ru1 P2 155.56(9) . .
N1 Ru1 P1 93.43(9) . .
N1 Ru1 P3 110.03(9) . .
N1 Ru1 N4 73.59(12) . .
C25A P2 Ru1 126(2) . .
C25A P2 C27A 95(2) . .
C26A P2 Ru1 123.6(4) . .
C26A P2 C25A 99(2) . .
C26A P2 C27A 98.6(5) . .
C27B P2 Ru1 115.0(3) . .
C27B P2 C26B 96.1(5) . .
C27B P2 C25B 103(2) . .
C27A P2 Ru1 108.4(3) . .
C26B P2 Ru1 119.7(3) . .
C25B P2 Ru1 124(2) . .
C25B P2 C26B 94(2) . .
C24B P1 Ru1 126.0(5) . .
C24B P1 C22B 97.4(6) . .
C24B P1 C23B 100.1(5) . .
C22B P1 Ru1 115.6(3) . .
C23B P1 Ru1 115.2(3) . .
C23B P1 C22B 97.6(5) . .
C22A P1 Ru1 126.7(4) . .
C22A P1 C23A 98.9(5) . .
C22A P1 C24A 96.1(6) . .
C23A P1 Ru1 111.3(3) . .
C24A P1 Ru1 122.1(5) . .
C24A P1 C23A 95.6(5) . .
C30 P3 Ru1 120.1(2) . .
C30 P3 C28 100.8(2) . .
C30 P3 C29 98.0(4) . .
C28 P3 Ru1 110.21(15) . .
C29 P3 Ru1 124.1(2) . .
C29 P3 C28 99.6(3) . .
N3 N4 Ru1 116.9(2) . .
N3 N4 C10 107.1(3) . .
C10 N4 Ru1 135.8(2) . .
N2 N1 Ru1 117.9(2) . .
N2 N1 C1 105.4(3) . .
C1 N1 Ru1 136.5(2) . .
N2 N3 N4 115.1(3) . .
C11 C10 N4 118.3(3) . .
C11 C10 C15 120.3(4) . .
C15 C10 N4 121.4(4) . .
N3 N2 N1 115.4(3) . .
C2 C1 N1 121.9(4) . .
C6 C1 N1 118.4(4) . .
C6 C1 C2 119.6(4) . .
C1 C2 C7 120.8(4) . .
C3 C2 C1 119.2(4) . .
C3 C2 C7 120.0(4) . .
C10 C11 C12 118.6(4) . .
C10 C11 C16 122.0(3) . .
C12 C11 C16 119.2(4) . .
C10 C15 C19 121.1(4) . .
C14 C15 C10 118.2(4) . .
C14 C15 C19 120.3(4) . .
C11 C12 H12 119.5 . .
C13 C12 C11 121.1(4) . .
C13 C12 H12 119.5 . .
C1 C6 C5 119.2(4) . .
C1 C6 C9 121.6(4) . .
C5 C6 C9 119.1(4) . .
C6 C5 H5 119.1 . .
C4 C5 C6 121.7(5) . .
C4 C5 H5 119.1 . .
C2 C3 H3 119.1 . .
C4 C3 C2 121.9(5) . .
C4 C3 H3 119.1 . .
C15 C14 H14 119.2 . .
C13 C14 C15 121.5(4) . .
C13 C14 H14 119.2 . .
C11 C16 H16 107.6 . .
C11 C16 C18 114.0(4) . .
C11 C16 C17 110.6(4) . .
C18 C16 H16 107.6 . .
C17 C16 H16 107.6 . .
C17 C16 C18 109.1(4) . .
C5 C4 C8 120.3(5) . .
C3 C4 C5 118.3(4) . .
C3 C4 C8 121.3(5) . .
P2 C25A H25A 109.5 . .
P2 C25A H25B 109.5 . .
P2 C25A H25C 109.5 . .
H25A C25A H25B 109.5 . .
H25A C25A H25C 109.5 . .
H25B C25A H25C 109.5 . .
C2 C7 H7A 109.5 . .
C2 C7 H7B 109.5 . .
C2 C7 H7C 109.5 . .
H7A C7 H7B 109.5 . .
H7A C7 H7C 109.5 . .
H7B C7 H7C 109.5 . .
C12 C13 H13 120.0 . .
C14 C13 C12 120.0(4) . .
C14 C13 H13 120.0 . .
C15 C19 H19 108.1 . .
C15 C19 C20 108.4(4) . .
C15 C19 C21 114.5(4) . .
C20 C19 H19 108.1 . .
C21 C19 H19 108.1 . .
C21 C19 C20 109.5(5) . .
C16 C18 H18A 109.5 . .
C16 C18 H18B 109.5 . .
C16 C18 H18C 109.5 . .
H18A C18 H18B 109.5 . .
H18A C18 H18C 109.5 . .
H18B C18 H18C 109.5 . .
P1 C24B H24A 109.5 . .
P1 C24B H24B 109.5 . .
P1 C24B H24C 109.5 . .
H24A C24B H24B 109.5 . .
H24A C24B H24C 109.5 . .
H24B C24B H24C 109.5 . .
P3 C30 H30A 109.5 . .
P3 C30 H30B 109.5 . .
P3 C30 H30C 109.5 . .
H30A C30 H30B 109.5 . .
H30A C30 H30C 109.5 . .
H30B C30 H30C 109.5 . .
C6 C9 H9A 109.5 . .
C6 C9 H9B 109.5 . .
C6 C9 H9C 109.5 . .
H9A C9 H9B 109.5 . .
H9A C9 H9C 109.5 . .
H9B C9 H9C 109.5 . .
P1 C22B H22A 109.5 . .
P1 C22B H22B 109.5 . .
P1 C22B H22C 109.5 . .
H22A C22B H22B 109.5 . .
H22A C22B H22C 109.5 . .
H22B C22B H22C 109.5 . .
C4 C8 H8A 109.5 . .
C4 C8 H8B 109.5 . .
C4 C8 H8C 109.5 . .
H8A C8 H8B 109.5 . .
H8A C8 H8C 109.5 . .
H8B C8 H8C 109.5 . .
P3 C28 H28A 109.5 . .
P3 C28 H28B 109.5 . .
P3 C28 H28C 109.5 . .
H28A C28 H28B 109.5 . .
H28A C28 H28C 109.5 . .
H28B C28 H28C 109.5 . .
C16 C17 H17A 109.5 . .
C16 C17 H17B 109.5 . .
C16 C17 H17C 109.5 . .
H17A C17 H17B 109.5 . .
H17A C17 H17C 109.5 . .
H17B C17 H17C 109.5 . .
P3 C29 H29A 109.5 . .
P3 C29 H29B 109.5 . .
P3 C29 H29C 109.5 . .
H29A C29 H29B 109.5 . .
H29A C29 H29C 109.5 . .
H29B C29 H29C 109.5 . .
P2 C26A H26A 109.5 . .
P2 C26A H26B 109.5 . .
P2 C26A H26C 109.5 . .
H26A C26A H26B 109.5 . .
H26A C26A H26C 109.5 . .
H26B C26A H26C 109.5 . .
C19 C20 H20A 109.5 . .
C19 C20 H20B 109.5 . .
C19 C20 H20C 109.5 . .
H20A C20 H20B 109.5 . .
H20A C20 H20C 109.5 . .
H20B C20 H20C 109.5 . .
C19 C21 H21A 109.5 . .
C19 C21 H21B 109.5 . .
C19 C21 H21C 109.5 . .
H21A C21 H21B 109.5 . .
H21A C21 H21C 109.5 . .
H21B C21 H21C 109.5 . .
P1 C23B H23A 109.5 . .
P1 C23B H23B 109.5 . .
P1 C23B H23C 109.5 . .
H23A C23B H23B 109.5 . .
H23A C23B H23C 109.5 . .
H23B C23B H23C 109.5 . .
P2 C27B H27A 109.5 . .
P2 C27B H27B 109.5 . .
P2 C27B H27C 109.5 . .
H27A C27B H27B 109.5 . .
H27A C27B H27C 109.5 . .
H27B C27B H27C 109.5 . .
H31A C31 H31B 107.8 . .
C32 C31 H31A 109.1 . .
C32 C31 H31B 109.1 . .
O1 C31 H31A 109.1 . .
O1 C31 H31B 109.1 . .
O1 C31 C32 112.5(11) . .
C31 C32 C32 102.2(5) . 3_556
C31 C32 H32A 111.3 . .
C31 C32 H32B 111.3 . .
C32 C32 H32A 111.3 3_556 .
C32 C32 H32B 111.3 3_556 .
H32A C32 H32B 109.2 . .
C31 O1 C31 109.8(15) 3_556 .
P2 C27A H27D 109.5 . .
P2 C27A H27E 109.5 . .
P2 C27A H27F 109.5 . .
H27D C27A H27E 109.5 . .
H27D C27A H27F 109.5 . .
H27E C27A H27F 109.5 . .
P2 C26B H26D 109.5 . .
P2 C26B H26E 109.5 . .
P2 C26B H26F 109.5 . .
H26D C26B H26E 109.5 . .
H26D C26B H26F 109.5 . .
H26E C26B H26F 109.5 . .
P1 C22A H22D 109.5 . .
P1 C22A H22E 109.5 . .
P1 C22A H22F 109.5 . .
H22D C22A H22E 109.5 . .
H22D C22A H22F 109.5 . .
H22E C22A H22F 109.5 . .
P1 C23A H23D 109.5 . .
P1 C23A H23E 109.5 . .
P1 C23A H23F 109.5 . .
H23D C23A H23E 109.5 . .
H23D C23A H23F 109.5 . .
H23E C23A H23F 109.5 . .
P1 C24A H24D 109.5 . .
P1 C24A H24E 109.5 . .
P1 C24A H24F 109.5 . .
H24D C24A H24E 109.5 . .
H24D C24A H24F 109.5 . .
H24E C24A H24F 109.5 . .
P2 C25B H25D 109.5 . .
P2 C25B H25E 109.5 . .
P2 C25B H25F 109.5 . .
H25D C25B H25E 109.5 . .
H25D C25B H25F 109.5 . .
H25E C25B H25F 109.5 . .

loop_
_geom_bond_atom_site_label_1
_geom_bond_atom_site_label_2
_geom_bond_distance
_geom_bond_site_symmetry_2
Ru1 P2 2.3126(12) .
Ru1 P1 2.3129(12) .
Ru1 P3 2.2251(13) .
Ru1 N4 2.059(3) .
Ru1 N1 2.020(3) .
P2 C25A 1.82(8) .
P2 C26A 1.769(12) .
P2 C27B 1.792(11) .
P2 C27A 1.893(11) .
P2 C26B 1.893(12) .
P2 C25B 1.81(8) .
P1 C24B 1.777(15) .
P1 C22B 1.913(12) .
P1 C23B 1.831(10) .
P1 C22A 1.761(11) .
P1 C23A 1.880(11) .
P1 C24A 1.852(15) .
P3 C30 1.820(5) .
P3 C28 1.834(4) .
P3 C29 1.822(5) .
N4 N3 1.366(4) .
N4 C10 1.447(5) .
N1 N2 1.373(4) .
N1 C1 1.434(5) .
N3 N2 1.276(4) .
C10 C11 1.399(5) .
C10 C15 1.408(6) .
C1 C2 1.403(6) .
C1 C6 1.389(5) .
C2 C3 1.402(6) .
C2 C7 1.487(6) .
C11 C12 1.400(5) .
C11 C16 1.511(6) .
C15 C14 1.399(6) .
C15 C19 1.510(6) .
C12 H12 0.9500 .
C12 C13 1.373(6) .
C6 C5 1.399(6) .
C6 C9 1.508(6) .
C5 H5 0.9500 .
C5 C4 1.388(7) .
C3 H3 0.9500 .
C3 C4 1.366(7) .
C14 H14 0.9500 .
C14 C13 1.362(6) .
C16 H16 1.0000 .
C16 C18 1.538(6) .
C16 C17 1.519(6) .
C4 C8 1.530(6) .
C25A H25A 0.9800 .
C25A H25B 0.9800 .
C25A H25C 0.9800 .
C7 H7A 0.9800 .
C7 H7B 0.9800 .
C7 H7C 0.9800 .
C13 H13 0.9500 .
C19 H19 1.0000 .
C19 C20 1.534(8) .
C19 C21 1.526(7) .
C18 H18A 0.9800 .
C18 H18B 0.9800 .
C18 H18C 0.9800 .
C24B H24A 0.9800 .
C24B H24B 0.9800 .
C24B H24C 0.9800 .
C30 H30A 0.9800 .
C30 H30B 0.9800 .
C30 H30C 0.9800 .
C9 H9A 0.9800 .
C9 H9B 0.9800 .
C9 H9C 0.9800 .
C22B H22A 0.9800 .
C22B H22B 0.9800 .
C22B H22C 0.9800 .
C8 H8A 0.9800 .
C8 H8B 0.9800 .
C8 H8C 0.9800 .
C28 H28A 0.9800 .
C28 H28B 0.9800 .
C28 H28C 0.9800 .
C17 H17A 0.9800 .
C17 H17B 0.9800 .
C17 H17C 0.9800 .
C29 H29A 0.9800 .
C29 H29B 0.9800 .
C29 H29C 0.9800 .
C26A H26A 0.9800 .
C26A H26B 0.9800 .
C26A H26C 0.9800 .
C20 H20A 0.9800 .
C20 H20B 0.9800 .
C20 H20C 0.9800 .
C21 H21A 0.9800 .
C21 H21B 0.9800 .
C21 H21C 0.9800 .
C23B H23A 0.9800 .
C23B H23B 0.9800 .
C23B H23C 0.9800 .
C27B H27A 0.9800 .
C27B H27B 0.9800 .
C27B H27C 0.9800 .
C31 H31A 0.9900 .
C31 H31B 0.9900 .
C31 C32 1.392(10) .
C31 O1 1.293(10) .
C32 C32 1.517(14) 3_556
C32 H32A 0.9900 .
C32 H32B 0.9900 .
O1 C31 1.293(10) 3_556
C27A H27D 0.9800 .
C27A H27E 0.9800 .
C27A H27F 0.9800 .
C26B H26D 0.9800 .
C26B H26E 0.9800 .
C26B H26F 0.9800 .
C22A H22D 0.9800 .
C22A H22E 0.9800 .
C22A H22F 0.9800 .
C23A H23D 0.9800 .
C23A H23E 0.9800 .
C23A H23F 0.9800 .
C24A H24D 0.9800 .
C24A H24E 0.9800 .
C24A H24F 0.9800 .
C25B H25D 0.9800 .
C25B H25E 0.9800 .
C25B H25F 0.9800 .
